data_4511037
loop_
_publ_author_name
'Yang, Jin'
'Ma, Jian-Fang'
'Liu, Ying-Ying'
'Ma, Ji-Cheng'
'Batten, Stuart R.'

_publ_section_title
;
 A Series of Lead(II) Complexes with \p&#x2212;\p Stackings: Structural
 Diversities by Varying the Ligands
;
_journal_issue 4
_journal_name_full 'Crystal Growth &amp; Design'
_journal_page_first 1894
_journal_paper_doi 10.1021/cg801085d
_journal_volume 9
_journal_year 2009
_chemical_formula_moiety '2(C52 H28 N8 O9 Pb2), 0.5(O2)'
_chemical_formula_sum 'C104 H62 N16 O19 Pb4'
_chemical_formula_weight 2668.46
_chemical_name_systematic
;
 ?
;
_space_group_IT_number 2
_symmetry_cell_setting triclinic
_symmetry_space_group_name_Hall '-P 1'
_symmetry_space_group_name_H-M 'P -1'
_atom_sites_solution_hydrogens geom
_atom_sites_solution_primary direct
_atom_sites_solution_secondary difmap
_audit_creation_method SHELXL-97
_cell_angle_alpha 95.33(3)
_cell_angle_beta 90.47(3)
_cell_angle_gamma 100.64(3)
_cell_formula_units_Z 1
_cell_length_a 9.3240(19)
_cell_length_b 13.562(3)
_cell_length_c 18.148(4)
_cell_measurement_reflns_used 17775
_cell_measurement_temperature 293(2)
_cell_measurement_theta_max 27.48
_cell_measurement_theta_min 3.06
_cell_volume 2244.9(9)
_computing_cell_refinement PROCESS-AUTO
_computing_data_collection 'PROCESS-AUTO (Rigaku, 1998)'
_computing_data_reduction PROCESS-AUTO
_computing_molecular_graphics 'SHELXTL-PLUS (Sheldrick, 1990)'
_computing_publication_material SHELXL-97
_computing_structure_refinement 'SHELXL-97 (Sheldrick, 1997)'
_computing_structure_solution 'SHELXS-97 (Sheldrick, 1997)'
_diffrn_ambient_temperature 293(2)
_diffrn_detector_area_resol_mean 10.0
_diffrn_measured_fraction_theta_full 0.990
_diffrn_measured_fraction_theta_max 0.981
_diffrn_measurement_device_type 'Rigaku R-AXIS RAPID'
_diffrn_measurement_method '\w scan'
_diffrn_radiation_monochromator graphite
_diffrn_radiation_source 'rotorating anode'
_diffrn_radiation_type MoK\a
_diffrn_radiation_wavelength 0.71073
_diffrn_reflns_av_R_equivalents 0.0288
_diffrn_reflns_av_sigmaI/netI 0.0397
_diffrn_reflns_limit_h_max 12
_diffrn_reflns_limit_h_min -12
_diffrn_reflns_limit_k_max 17
_diffrn_reflns_limit_k_min -17
_diffrn_reflns_limit_l_max 23
_diffrn_reflns_limit_l_min -23
_diffrn_reflns_number 21585
_diffrn_reflns_theta_full 25.00
_diffrn_reflns_theta_max 27.48
_diffrn_reflns_theta_min 3.06
_diffrn_standards_decay_% none
_diffrn_standards_interval_count none
_diffrn_standards_number none
_exptl_absorpt_coefficient_mu 7.563
_exptl_absorpt_correction_type multi-scan
_exptl_absorpt_process_details 'ABSCOR (Higashi, 1995)'
_exptl_crystal_colour 'pale yellow'
_exptl_crystal_density_diffrn 1.974
_exptl_crystal_density_method 'not measured'
_exptl_crystal_description block
_exptl_crystal_F_000 1278
_exptl_crystal_size_max 0.281
_exptl_crystal_size_mid 0.275
_exptl_crystal_size_min 0.207
_refine_diff_density_max 1.424
_refine_diff_density_min -1.144
_refine_diff_density_rms 0.129
_refine_ls_extinction_method none
_refine_ls_goodness_of_fit_ref 1.037
_refine_ls_hydrogen_treatment constr
_refine_ls_matrix_type full
_refine_ls_number_parameters 649
_refine_ls_number_reflns 10081
_refine_ls_number_restraints 6
_refine_ls_restrained_S_all 1.040
_refine_ls_R_factor_all 0.0439
_refine_ls_R_factor_gt 0.0314
_refine_ls_shift/su_max 0.001
_refine_ls_shift/su_mean 0.000
_refine_ls_structure_factor_coef Fsqd
_refine_ls_weighting_details 'calc w=1/[\s^2^(Fo^2^)+(0.0321P)^2^+2.8120P] where P=(Fo^2^+2Fc^2^)/3'
_refine_ls_weighting_scheme calc
_refine_ls_wR_factor_gt 0.0688
_refine_ls_wR_factor_ref 0.0732
_reflns_number_gt 8212
_reflns_number_total 10081
_reflns_threshold_expression >2sigma(I)
_cod_data_source_file cg801085d_si_002.cif
_cod_data_source_block compound4
_cod_depositor_comments
;
The following automatic conversions were performed:

'_symmetry_cell_setting' value 'Triclinic' changed to 'triclinic'
according to
/usr/data/users/saulius/automatic-downloads/retrospective/ACS/lib/dictionaries/cif_core.dic
dictionary named 'cif_core.dic' version 2.4.2 from 2011-04-26.

Automatic conversion script
Id: cif_fix_values 2281 2013-09-26 08:29:07Z andrius 
;
_cod_original_cell_volume 2244.8(8)
_cod_original_sg_symbol_Hall '-p 1'
_cod_database_code 4511037

loop_
_symmetry_equiv_pos_as_xyz
'x, y, z'
'-x, -y, -z'

loop_
_atom_site_label
_atom_site_type_symbol
_atom_site_fract_x
_atom_site_fract_y
_atom_site_fract_z
_atom_site_U_iso_or_equiv
_atom_site_adp_type
_atom_site_occupancy
_atom_site_symmetry_multiplicity
_atom_site_calc_flag
_atom_site_refinement_flags
C8 C 0.6690(6) 0.6145(4) 0.2198(3) 0.0440(12) Uani 1 1 d .
H8 H 0.6279 0.5603 0.1864 0.053 Uiso 1 1 calc R
C9 C 0.8118(7) 0.6267(4) 0.2388(3) 0.0518(14) Uani 1 1 d .
H9 H 0.8683 0.5827 0.2170 0.062 Uiso 1 1 calc R
C10 C 0.8756(6) 0.7055(4) 0.2913(3) 0.0483(13) Uani 1 1 d .
H10 H 0.9736 0.7132 0.3051 0.058 Uiso 1 1 calc R
C11 C 0.7926(6) 0.7704(4) 0.3218(3) 0.0399(11) Uani 1 1 d .
H11 H 0.8357 0.8218 0.3570 0.048 Uiso 1 1 calc R
C12 C 0.6143(6) 0.9233(4) 0.3857(3) 0.0423(12) Uani 1 1 d .
C46 C -0.7522(6) 0.2976(4) 0.4731(3) 0.0435(12) Uani 1 1 d .
H46 H -0.8344 0.3273 0.4721 0.052 Uiso 1 1 calc R
C47 C -0.7488(7) 0.2088(5) 0.4306(3) 0.0531(14) Uani 1 1 d .
H47 H -0.8276 0.1789 0.3994 0.064 Uiso 1 1 calc R
C48 C -0.6288(6) 0.1647(4) 0.4344(3) 0.0471(13) Uani 1 1 d .
H48 H -0.6305 0.1029 0.4072 0.056 Uiso 1 1 calc R
O1W O 0.4053(4) 0.3727(3) -0.0126(2) 0.0498(9) Uani 1 1 d .
O3 O 0.5217(4) 0.9683(3) 0.41839(18) 0.0441(9) Uani 1 1 d .
O2W O 0.0879(12) -0.0303(8) 0.3372(6) 0.092(4) Uani 0.50 1 d P
O4 O 0.7461(5) 0.9521(3) 0.3965(3) 0.0776(15) Uani 1 1 d .
O6 O -0.3146(4) 0.4158(3) 0.0586(2) 0.0615(12) Uani 1 1 d .
C1 C 0.3484(6) 0.5887(4) 0.1728(3) 0.0427(12) Uani 1 1 d .
C2 C 0.4287(5) 0.6708(4) 0.2287(2) 0.0350(10) Uani 1 1 d .
C3 C 0.3485(5) 0.7381(4) 0.2605(3) 0.0384(11) Uani 1 1 d .
H3 H 0.2493 0.7295 0.2489 0.046 Uiso 1 1 calc R
C4 C 0.4137(6) 0.8195(4) 0.3102(2) 0.0386(11) Uani 1 1 d .
H4 H 0.3579 0.8658 0.3289 0.046 Uiso 1 1 calc R
C5 C 0.5559(5) 0.8324(3) 0.3316(2) 0.0334(10) Uani 1 1 d .
C6 C 0.6445(5) 0.7635(3) 0.3024(2) 0.0318(10) Uani 1 1 d .
C7 C 0.5801(5) 0.6813(3) 0.2491(2) 0.0330(10) Uani 1 1 d .
C13 C -0.1972(5) 0.4136(3) 0.0891(2) 0.0343(10) Uani 1 1 d .
C14 C -0.1893(5) 0.3416(3) 0.1472(2) 0.0301(9) Uani 1 1 d .
C15 C -0.0803(5) 0.3700(3) 0.2006(2) 0.0329(10) Uani 1 1 d .
H15 H -0.0096 0.4271 0.1964 0.039 Uiso 1 1 calc R
C16 C -0.0744(5) 0.3140(4) 0.2613(2) 0.0328(10) Uani 1 1 d .
H16 H 0.0003 0.3346 0.2967 0.039 Uiso 1 1 calc R
C17 C -0.1762(5) 0.2298(3) 0.2695(2) 0.0305(9) Uani 1 1 d .
C18 C -0.2822(5) 0.1915(3) 0.2121(2) 0.0306(9) Uani 1 1 d .
C19 C -0.2906(5) 0.2487(3) 0.1504(2) 0.0321(10) Uani 1 1 d .
C20 C -0.3945(5) 0.2082(4) 0.0925(3) 0.0393(11) Uani 1 1 d .
H20 H -0.4015 0.2439 0.0517 0.047 Uiso 1 1 calc R
C21 C -0.4830(6) 0.1183(4) 0.0965(3) 0.0527(14) Uani 1 1 d .
H21 H -0.5511 0.0934 0.0584 0.063 Uiso 1 1 calc R
C22 C -0.4751(7) 0.0618(4) 0.1559(3) 0.0551(15) Uani 1 1 d .
H22 H -0.5360 -0.0007 0.1568 0.066 Uiso 1 1 calc R
C23 C -0.3780(6) 0.0979(4) 0.2130(3) 0.0443(12) Uani 1 1 d .
H23 H -0.3748 0.0603 0.2531 0.053 Uiso 1 1 calc R
C24 C -0.1836(6) 0.1876(4) 0.3431(3) 0.0439(12) Uani 1 1 d .
C25 C 0.2862(6) 0.3079(4) 0.1752(3) 0.0468(13) Uani 1 1 d .
H25 H 0.3557 0.3663 0.1858 0.056 Uiso 1 1 calc R
C26 C 0.2765(7) 0.2333(5) 0.2225(3) 0.0557(15) Uani 1 1 d .
H26 H 0.3390 0.2413 0.2637 0.067 Uiso 1 1 calc R
C27 C 0.1740(7) 0.1474(5) 0.2082(3) 0.0511(14) Uani 1 1 d .
H27 H 0.1652 0.0968 0.2401 0.061 Uiso 1 1 calc R
C28 C 0.0826(6) 0.1362(4) 0.1457(2) 0.0368(11) Uani 1 1 d .
C29 C 0.1001(5) 0.2155(3) 0.0998(2) 0.0329(10) Uani 1 1 d .
C30 C 0.0075(5) 0.2076(3) 0.0336(2) 0.0333(10) Uani 1 1 d .
C31 C -0.0999(5) 0.1219(4) 0.0165(2) 0.0355(10) Uani 1 1 d .
C32 C -0.1181(6) 0.0404(4) 0.0633(3) 0.0398(11) Uani 1 1 d .
C33 C -0.0308(6) 0.0476(4) 0.1269(3) 0.0389(11) Uani 1 1 d .
C34 C -0.2342(7) -0.1142(4) 0.0878(4) 0.0611(17) Uani 1 1 d .
H34 H -0.3020 -0.1730 0.0756 0.073 Uiso 1 1 calc R
C35 C -0.1514(8) -0.1058(4) 0.1517(4) 0.0603(17) Uani 1 1 d .
H35 H -0.1680 -0.1584 0.1818 0.072 Uiso 1 1 calc R
C36 C -0.1865(6) 0.1185(4) -0.0476(3) 0.0516(14) Uani 1 1 d .
H36 H -0.2580 0.0623 -0.0616 0.062 Uiso 1 1 calc R
C37 C -0.1645(7) 0.1985(4) -0.0890(3) 0.0534(15) Uani 1 1 d .
H37 H -0.2221 0.1976 -0.1312 0.064 Uiso 1 1 calc R
C38 C -0.0571(6) 0.2802(4) -0.0682(3) 0.0450(12) Uani 1 1 d .
H38 H -0.0440 0.3343 -0.0970 0.054 Uiso 1 1 calc R
C39 C -0.1309(6) 0.3489(4) 0.5772(3) 0.0441(12) Uani 1 1 d .
H39 H -0.0479 0.3210 0.5686 0.053 Uiso 1 1 calc R
C40 C -0.1188(6) 0.4376(4) 0.6257(3) 0.0498(13) Uani 1 1 d .
H40 H -0.0305 0.4668 0.6497 0.060 Uiso 1 1 calc R
C41 C -0.2404(6) 0.4795(4) 0.6365(3) 0.0449(12) Uani 1 1 d .
H41 H -0.2356 0.5379 0.6683 0.054 Uiso 1 1 calc R
C42 C -0.3705(5) 0.4352(3) 0.6002(2) 0.0327(10) Uani 1 1 d .
C43 C -0.3750(5) 0.3454(3) 0.5549(2) 0.0291(9) Uani 1 1 d .
C44 C -0.5089(5) 0.2955(3) 0.5156(2) 0.0304(9) Uani 1 1 d .
C45 C -0.6308(5) 0.3427(4) 0.5177(2) 0.0336(10) Uani 1 1 d .
C49 C -0.6252(5) 0.4363(3) 0.5642(2) 0.0334(10) Uani 1 1 d .
C50 C -0.5002(5) 0.4790(4) 0.6060(2) 0.0349(10) Uani 1 1 d .
C51 C -0.6117(7) 0.6054(4) 0.6517(3) 0.0521(14) Uani 1 1 d .
H51 H -0.6125 0.6639 0.6826 0.063 Uiso 1 1 calc R
C52 C -0.7346(6) 0.5647(4) 0.6082(3) 0.0485(14) Uani 1 1 d .
H52 H -0.8125 0.5987 0.6092 0.058 Uiso 1 1 calc R
N1 N -0.2550(4) 0.3034(3) 0.5436(2) 0.0351(9) Uani 1 1 d .
N2 N -0.5088(4) 0.2061(3) 0.47532(19) 0.0336(8) Uani 1 1 d .
N3 N -0.4945(5) 0.5654(3) 0.6516(2) 0.0451(10) Uani 1 1 d .
N4 N -0.7456(5) 0.4798(3) 0.5654(2) 0.0441(10) Uani 1 1 d .
N5 N 0.2013(4) 0.3004(3) 0.1154(2) 0.0369(9) Uani 1 1 d .
N6 N 0.0288(5) 0.2856(3) -0.0089(2) 0.0357(9) Uani 1 1 d .
N7 N -0.0493(6) -0.0267(4) 0.1725(3) 0.0526(12) Uani 1 1 d .
N8 N -0.2213(5) -0.0421(3) 0.0434(3) 0.0500(11) Uani 1 1 d .
O1 O 0.2149(4) 0.5630(3) 0.1783(2) 0.0623(12) Uani 1 1 d .
O2 O 0.4180(4) 0.5487(3) 0.1232(2) 0.0549(11) Uani 1 1 d .
O5 O -0.0794(4) 0.4722(3) 0.07617(18) 0.0405(8) Uani 1 1 d .
O7 O -0.0743(6) 0.1902(4) 0.3804(3) 0.0796(14) Uani 1 1 d U
O8 O -0.3078(4) 0.1615(3) 0.3678(2) 0.0559(10) Uani 1 1 d .
Pb1 Pb 0.195679(18) 0.458021(12) 0.042651(9) 0.03048(5) Uani 1 1 d .
Pb2 Pb -0.29979(2) 0.109124(13) 0.483399(9) 0.03561(6) Uani 1 1 d .

loop_
_atom_site_aniso_label
_atom_site_aniso_U_11
_atom_site_aniso_U_22
_atom_site_aniso_U_33
_atom_site_aniso_U_23
_atom_site_aniso_U_13
_atom_site_aniso_U_12
C8 0.050(3) 0.035(3) 0.046(3) -0.007(2) -0.006(2) 0.011(2)
C9 0.055(4) 0.049(3) 0.056(3) -0.006(3) -0.002(3) 0.026(3)
C10 0.042(3) 0.050(3) 0.054(3) -0.006(2) -0.013(2) 0.018(3)
C11 0.042(3) 0.039(3) 0.036(2) -0.007(2) -0.011(2) 0.007(2)
C12 0.049(3) 0.032(3) 0.043(3) -0.004(2) 0.004(2) 0.003(2)
C46 0.037(3) 0.053(3) 0.043(3) 0.001(2) -0.005(2) 0.016(2)
C47 0.051(3) 0.057(4) 0.052(3) -0.008(3) -0.026(3) 0.016(3)
C48 0.053(3) 0.040(3) 0.046(3) -0.008(2) -0.012(2) 0.011(3)
O1W 0.034(2) 0.052(2) 0.060(2) 0.0054(18) 0.0040(17) 0.0028(17)
O3 0.057(2) 0.036(2) 0.0374(18) -0.0076(14) 0.0065(16) 0.0108(17)
O2W 0.097(8) 0.068(7) 0.091(7) 0.020(5) -0.023(6) -0.046(6)
O4 0.049(3) 0.058(3) 0.113(4) -0.049(3) -0.009(2) 0.005(2)
O6 0.034(2) 0.069(3) 0.084(3) 0.044(2) -0.0086(19) 0.0003(19)
C1 0.040(3) 0.046(3) 0.035(3) -0.003(2) 0.003(2) -0.007(2)
C2 0.044(3) 0.033(3) 0.025(2) 0.0020(17) 0.0021(19) -0.001(2)
C3 0.030(2) 0.048(3) 0.036(2) 0.004(2) -0.001(2) 0.007(2)
C4 0.047(3) 0.039(3) 0.029(2) 0.0004(19) 0.004(2) 0.010(2)
C5 0.044(3) 0.030(2) 0.024(2) 0.0017(17) 0.0040(19) 0.001(2)
C6 0.038(3) 0.029(2) 0.027(2) 0.0036(17) 0.0021(18) 0.0027(19)
C7 0.040(3) 0.030(2) 0.028(2) 0.0007(17) -0.0003(19) 0.003(2)
C13 0.036(3) 0.029(2) 0.037(2) 0.0079(18) 0.004(2) 0.003(2)
C14 0.032(2) 0.033(2) 0.026(2) 0.0025(17) 0.0056(18) 0.0094(19)
C15 0.029(2) 0.028(2) 0.038(2) -0.0001(18) 0.0056(19) -0.0028(19)
C16 0.029(2) 0.040(3) 0.029(2) -0.0013(18) -0.0019(18) 0.008(2)
C17 0.033(2) 0.028(2) 0.030(2) 0.0008(17) 0.0029(18) 0.0051(19)
C18 0.030(2) 0.028(2) 0.033(2) 0.0010(17) 0.0031(18) 0.0070(19)
C19 0.031(2) 0.030(2) 0.034(2) 0.0001(18) 0.0020(19) 0.0033(19)
C20 0.037(3) 0.042(3) 0.038(3) 0.006(2) -0.004(2) 0.002(2)
C21 0.048(3) 0.048(3) 0.054(3) -0.001(3) -0.018(3) -0.007(3)
C22 0.052(3) 0.040(3) 0.065(4) 0.005(3) -0.013(3) -0.015(3)
C23 0.056(3) 0.035(3) 0.038(3) 0.008(2) -0.002(2) -0.002(2)
C24 0.046(3) 0.042(3) 0.041(3) 0.006(2) -0.010(2) 0.002(2)
C25 0.042(3) 0.047(3) 0.047(3) 0.007(2) -0.011(2) -0.005(2)
C26 0.055(4) 0.068(4) 0.044(3) 0.011(3) -0.015(3) 0.008(3)
C27 0.058(4) 0.053(4) 0.046(3) 0.018(2) -0.001(3) 0.014(3)
C28 0.047(3) 0.033(3) 0.033(2) 0.0068(19) 0.006(2) 0.013(2)
C29 0.037(3) 0.029(2) 0.034(2) 0.0002(18) 0.0068(19) 0.009(2)
C30 0.038(3) 0.029(2) 0.035(2) 0.0004(18) 0.006(2) 0.010(2)
C31 0.038(3) 0.029(2) 0.037(2) -0.0027(18) 0.001(2) 0.004(2)
C32 0.042(3) 0.032(3) 0.045(3) -0.001(2) 0.008(2) 0.007(2)
C33 0.043(3) 0.030(3) 0.046(3) 0.007(2) 0.010(2) 0.012(2)
C34 0.068(4) 0.035(3) 0.075(4) 0.008(3) 0.009(3) -0.006(3)
C35 0.077(5) 0.035(3) 0.069(4) 0.020(3) 0.016(3) 0.003(3)
C36 0.052(3) 0.042(3) 0.053(3) -0.002(2) -0.013(3) -0.008(3)
C37 0.068(4) 0.045(3) 0.043(3) 0.004(2) -0.018(3) 0.000(3)
C38 0.057(3) 0.037(3) 0.038(3) 0.003(2) -0.007(2) 0.005(3)
C39 0.033(3) 0.047(3) 0.054(3) 0.002(2) -0.001(2) 0.011(2)
C40 0.031(3) 0.047(3) 0.065(3) -0.008(3) -0.008(2) -0.001(2)
C41 0.044(3) 0.035(3) 0.052(3) -0.005(2) 0.001(2) 0.000(2)
C42 0.035(3) 0.029(2) 0.034(2) 0.0053(18) 0.0053(19) 0.004(2)
C43 0.033(2) 0.027(2) 0.029(2) 0.0057(16) 0.0002(18) 0.0090(19)
C44 0.035(2) 0.033(2) 0.025(2) 0.0055(17) -0.0002(18) 0.010(2)
C45 0.033(2) 0.040(3) 0.030(2) 0.0065(18) 0.0019(19) 0.010(2)
C49 0.040(3) 0.031(2) 0.032(2) 0.0073(18) 0.007(2) 0.011(2)
C50 0.038(3) 0.032(3) 0.035(2) 0.0057(18) 0.007(2) 0.006(2)
C51 0.055(4) 0.044(3) 0.060(3) -0.001(3) 0.012(3) 0.019(3)
C52 0.052(3) 0.043(3) 0.057(3) 0.010(2) 0.017(3) 0.022(3)
N1 0.031(2) 0.037(2) 0.037(2) -0.0025(16) -0.0028(16) 0.0097(18)
N2 0.037(2) 0.033(2) 0.0300(19) -0.0009(15) -0.0031(16) 0.0085(17)
N3 0.051(3) 0.037(2) 0.048(2) -0.0022(19) 0.006(2) 0.014(2)
N4 0.047(3) 0.045(3) 0.045(2) 0.0099(19) 0.008(2) 0.019(2)
N5 0.036(2) 0.037(2) 0.038(2) 0.0061(17) -0.0005(17) 0.0054(18)
N6 0.044(2) 0.029(2) 0.033(2) 0.0021(15) -0.0010(17) 0.0052(18)
N7 0.061(3) 0.040(3) 0.058(3) 0.015(2) 0.006(2) 0.007(2)
N8 0.053(3) 0.032(2) 0.060(3) 0.001(2) 0.001(2) -0.006(2)
O1 0.042(2) 0.077(3) 0.054(2) -0.019(2) 0.0042(18) -0.014(2)
O2 0.043(2) 0.065(3) 0.046(2) -0.0188(18) -0.0011(17) -0.0071(19)
O5 0.0378(19) 0.040(2) 0.0420(18) 0.0106(15) 0.0040(15) -0.0008(15)
O7 0.0784(16) 0.0820(16) 0.0784(16) 0.0139(10) -0.0010(10) 0.0123(10)
O8 0.055(3) 0.072(3) 0.045(2) 0.0212(19) 0.0149(18) 0.015(2)
Pb1 0.03088(10) 0.02642(9) 0.03176(9) 0.00229(6) -0.00184(7) -0.00052(7)
Pb2 0.04320(12) 0.03102(10) 0.03285(10) -0.00247(7) -0.00780(8) 0.01065(8)

loop_
_atom_type_symbol
_atom_type_description
_atom_type_scat_dispersion_real
_atom_type_scat_dispersion_imag
_atom_type_scat_source
C C 0.0033 0.0016 'International Tables Vol C Tables 4.2.6.8 and 6.1.1.4'
H H 0.0000 0.0000 'International Tables Vol C Tables 4.2.6.8 and 6.1.1.4'
N N 0.0061 0.0033 'International Tables Vol C Tables 4.2.6.8 and 6.1.1.4'
O O 0.0106 0.0060 'International Tables Vol C Tables 4.2.6.8 and 6.1.1.4'
Pb Pb -3.3944 10.1111 'International Tables Vol C Tables 4.2.6.8 and 6.1.1.4'

loop_
_geom_angle_atom_site_label_1
_geom_angle_atom_site_label_2
_geom_angle_atom_site_label_3
_geom_angle
_geom_angle_site_symmetry_1
_geom_angle_site_symmetry_3
C9 C8 C7 122.0(5) . .
C9 C8 H8 119.0 . .
C7 C8 H8 119.0 . .
C8 C9 C10 120.3(5) . .
C8 C9 H9 119.9 . .
C10 C9 H9 119.9 . .
C11 C10 C9 119.3(5) . .
C11 C10 H10 120.3 . .
C9 C10 H10 120.3 . .
C10 C11 C6 122.9(5) . .
C10 C11 H11 118.5 . .
C6 C11 H11 118.5 . .
O4 C12 O3 121.8(5) . .
O4 C12 C5 120.9(5) . .
O3 C12 C5 117.3(5) . .
C47 C46 C45 119.2(5) . .
C47 C46 H46 120.4 . .
C45 C46 H46 120.4 . .
C48 C47 C46 119.6(5) . .
C48 C47 H47 120.2 . .
C46 C47 H47 120.2 . .
N2 C48 C47 123.3(5) . .
N2 C48 H48 118.4 . .
C47 C48 H48 118.4 . .
C12 O3 Pb2 96.8(3) . 1_665
C12 O4 Pb2 90.9(3) . 1_665
C13 O6 Pb1 94.7(3) . 2_565
O1 C1 O2 122.1(5) . .
O1 C1 C2 118.2(5) . .
O2 C1 C2 119.8(4) . .
C3 C2 C7 119.6(4) . .
C3 C2 C1 116.4(5) . .
C7 C2 C1 124.0(4) . .
C2 C3 C4 121.0(5) . .
C2 C3 H3 119.5 . .
C4 C3 H3 119.5 . .
C5 C4 C3 121.6(5) . .
C5 C4 H4 119.2 . .
C3 C4 H4 119.2 . .
C4 C5 C6 120.2(4) . .
C4 C5 C12 116.9(4) . .
C6 C5 C12 122.9(5) . .
C11 C6 C5 124.2(4) . .
C11 C6 C7 117.1(4) . .
C5 C6 C7 118.8(4) . .
C8 C7 C2 123.0(4) . .
C8 C7 C6 118.3(5) . .
C2 C7 C6 118.7(4) . .
O6 C13 O5 123.0(4) . .
O6 C13 C14 120.2(4) . .
O5 C13 C14 116.8(4) . .
C15 C14 C19 119.4(4) . .
C15 C14 C13 116.8(4) . .
C19 C14 C13 123.7(4) . .
C14 C15 C16 120.9(4) . .
C14 C15 H15 119.6 . .
C16 C15 H15 119.6 . .
C17 C16 C15 121.3(4) . .
C17 C16 H16 119.4 . .
C15 C16 H16 119.4 . .
C16 C17 C18 119.9(4) . .
C16 C17 C24 118.1(4) . .
C18 C17 C24 121.6(4) . .
C23 C18 C17 122.5(4) . .
C23 C18 C19 118.5(4) . .
C17 C18 C19 119.0(4) . .
C20 C19 C18 118.3(4) . .
C20 C19 C14 122.6(4) . .
C18 C19 C14 118.9(4) . .
C21 C20 C19 120.4(5) . .
C21 C20 H20 119.8 . .
C19 C20 H20 119.8 . .
C20 C21 C22 121.8(5) . .
C20 C21 H21 119.1 . .
C22 C21 H21 119.1 . .
C23 C22 C21 119.9(5) . .
C23 C22 H22 120.0 . .
C21 C22 H22 120.0 . .
C22 C23 C18 121.1(5) . .
C22 C23 H23 119.5 . .
C18 C23 H23 119.5 . .
O7 C24 O8 121.6(5) . .
O7 C24 C17 121.3(5) . .
O8 C24 C17 116.5(5) . .
N5 C25 C26 123.1(5) . .
N5 C25 H25 118.5 . .
C26 C25 H25 118.5 . .
C27 C26 C25 119.3(5) . .
C27 C26 H26 120.4 . .
C25 C26 H26 120.4 . .
C26 C27 C28 119.6(5) . .
C26 C27 H27 120.2 . .
C28 C27 H27 120.2 . .
C27 C28 C29 117.7(5) . .
C27 C28 C33 123.1(5) . .
C29 C28 C33 119.1(4) . .
N5 C29 C28 121.7(4) . .
N5 C29 C30 118.3(4) . .
C28 C29 C30 120.0(4) . .
N6 C30 C31 122.2(4) . .
N6 C30 C29 117.9(4) . .
C31 C30 C29 119.9(4) . .
C30 C31 C36 117.5(5) . .
C30 C31 C32 120.3(4) . .
C36 C31 C32 122.2(5) . .
N8 C32 C33 121.7(5) . .
N8 C32 C31 118.1(5) . .
C33 C32 C31 120.2(5) . .
N7 C33 C32 121.0(5) . .
N7 C33 C28 118.6(5) . .
C32 C33 C28 120.5(4) . .
N8 C34 C35 122.4(6) . .
N8 C34 H34 118.8 . .
C35 C34 H34 118.8 . .
N7 C35 C34 123.3(5) . .
N7 C35 H35 118.4 . .
C34 C35 H35 118.4 . .
C37 C36 C31 119.2(5) . .
C37 C36 H36 120.4 . .
C31 C36 H36 120.4 . .
C36 C37 C38 119.7(5) . .
C36 C37 H37 120.1 . .
C38 C37 H37 120.1 . .
N6 C38 C37 122.9(5) . .
N6 C38 H38 118.6 . .
C37 C38 H38 118.6 . .
N1 C39 C40 122.9(5) . .
N1 C39 H39 118.5 . .
C40 C39 H39 118.5 . .
C41 C40 C39 118.1(5) . .
C41 C40 H40 121.0 . .
C39 C40 H40 121.0 . .
C40 C41 C42 120.2(5) . .
C40 C41 H41 119.9 . .
C42 C41 H41 119.9 . .
C41 C42 C43 118.3(4) . .
C41 C42 C50 122.7(4) . .
C43 C42 C50 119.0(4) . .
N1 C43 C42 122.0(4) . .
N1 C43 C44 117.3(4) . .
C42 C43 C44 120.7(4) . .
N2 C44 C45 122.4(4) . .
N2 C44 C43 118.1(4) . .
C45 C44 C43 119.4(4) . .
C46 C45 C44 117.7(4) . .
C46 C45 C49 122.8(4) . .
C44 C45 C49 119.4(4) . .
N4 C49 C50 121.7(4) . .
N4 C49 C45 117.9(4) . .
C50 C49 C45 120.3(4) . .
N3 C50 C49 121.1(5) . .
N3 C50 C42 118.1(4) . .
C49 C50 C42 120.8(4) . .
N3 C51 C52 123.1(5) . .
N3 C51 H51 118.5 . .
C52 C51 H51 118.5 . .
N4 C52 C51 122.6(5) . .
N4 C52 H52 118.7 . .
C51 C52 H52 118.7 . .
C39 N1 C43 118.4(4) . .
C39 N1 Pb2 122.8(3) . .
C43 N1 Pb2 116.8(3) . .
C48 N2 C44 117.7(4) . .
C48 N2 Pb2 119.6(3) . .
C44 N2 Pb2 122.6(3) . .
C51 N3 C50 115.9(5) . .
C52 N4 C49 115.5(5) . .
C25 N5 C29 118.6(4) . .
C25 N5 Pb1 120.5(3) . .
C29 N5 Pb1 119.9(3) . .
C38 N6 C30 118.4(4) . .
C38 N6 Pb1 120.8(3) . .
C30 N6 Pb1 119.4(3) . .
C35 N7 C33 115.7(5) . .
C34 N8 C32 115.9(5) . .
C1 O1 Pb1 90.8(3) . .
C1 O2 Pb1 97.0(3) . .
C13 O5 Pb1 137.9(3) . .
C13 O5 Pb1 93.9(3) . 2_565
Pb1 O5 Pb1 106.57(11) . 2_565
C24 O8 Pb2 112.2(3) . .
O2 Pb1 O1W 77.74(12) . .
O2 Pb1 N5 87.17(14) . .
O1W Pb1 N5 73.42(12) . .
O2 Pb1 N6 147.86(14) . .
O1W Pb1 N6 83.34(12) . .
N5 Pb1 N6 62.44(12) . .
O2 Pb1 O5 123.05(11) . .
O1W Pb1 O5 156.47(11) . .
N5 Pb1 O5 95.17(12) . .
N6 Pb1 O5 73.13(12) . .
O2 Pb1 O1 48.63(12) . .
O1W Pb1 O1 123.24(13) . .
N5 Pb1 O1 85.29(14) . .
N6 Pb1 O1 131.28(12) . .
O5 Pb1 O1 74.79(12) . .
O2 Pb1 O5 126.60(12) . 2_565
O1W Pb1 O5 104.14(11) . 2_565
N5 Pb1 O5 145.48(11) . 2_565
N6 Pb1 O5 83.04(11) . 2_565
O5 Pb1 O5 73.43(11) . 2_565
O1 Pb1 O5 120.96(13) . 2_565
O2 Pb1 O6 83.40(13) . 2_565
O1W Pb1 O6 76.62(13) . 2_565
N5 Pb1 O6 149.86(13) . 2_565
N6 Pb1 O6 117.25(13) . 2_565
O5 Pb1 O6 113.95(11) . 2_565
O1 Pb1 O6 108.92(14) . 2_565
O5 Pb1 O6 47.44(11) 2_565 2_565
O8 Pb2 O3 78.69(14) . 1_445
O8 Pb2 N2 71.05(13) . .
O3 Pb2 N2 83.51(12) 1_445 .
O8 Pb2 O4 76.76(17) . 1_445
O3 Pb2 O4 50.31(13) 1_445 1_445
N2 Pb2 O4 127.96(14) . 1_445
O8 Pb2 N1 90.20(14) . .
O3 Pb2 N1 145.45(12) 1_445 .
N2 Pb2 N1 61.95(12) . .
O4 Pb2 N1 157.43(14) 1_445 .

loop_
_geom_bond_atom_site_label_1
_geom_bond_atom_site_label_2
_geom_bond_distance
_geom_bond_site_symmetry_2
C8 C9 1.350(8) .
C8 C7 1.409(7) .
C8 H8 0.9300 .
C9 C10 1.404(8) .
C9 H9 0.9300 .
C10 C11 1.360(7) .
C10 H10 0.9300 .
C11 C6 1.406(7) .
C11 H11 0.9300 .
C12 O4 1.227(7) .
C12 O3 1.267(6) .
C12 C5 1.516(6) .
C46 C47 1.375(8) .
C46 C45 1.395(7) .
C46 H46 0.9300 .
C47 C48 1.366(8) .
C47 H47 0.9300 .
C48 N2 1.341(6) .
C48 H48 0.9300 .
O1W Pb1 2.611(4) .
O3 Pb2 2.487(4) 1_665
O4 Pb2 2.632(4) 1_665
O6 C13 1.229(6) .
O6 Pb1 2.729(4) 2_565
C1 O1 1.236(6) .
C1 O2 1.256(6) .
C1 C2 1.516(6) .
C2 C3 1.374(7) .
C2 C7 1.434(7) .
C3 C4 1.399(7) .
C3 H3 0.9300 .
C4 C5 1.354(7) .
C4 H4 0.9300 .
C5 C6 1.427(7) .
C6 C7 1.442(6) .
C13 O5 1.269(5) .
C13 C14 1.513(6) .
C14 C15 1.374(6) .
C14 C19 1.434(6) .
C15 C16 1.401(6) .
C15 H15 0.9300 .
C16 C17 1.363(6) .
C16 H16 0.9300 .
C17 C18 1.422(6) .
C17 C24 1.499(6) .
C18 C23 1.413(6) .
C18 C19 1.430(6) .
C19 C20 1.422(6) .
C20 C21 1.348(7) .
C20 H20 0.9300 .
C21 C22 1.388(8) .
C21 H21 0.9300 .
C22 C23 1.363(7) .
C22 H22 0.9300 .
C23 H23 0.9300 .
C24 O7 1.212(7) .
C24 O8 1.246(6) .
C25 N5 1.323(6) .
C25 C26 1.377(8) .
C25 H25 0.9300 .
C26 C27 1.366(8) .
C26 H26 0.9300 .
C27 C28 1.393(7) .
C27 H27 0.9300 .
C28 C29 1.408(6) .
C28 C33 1.458(7) .
C29 N5 1.352(6) .
C29 C30 1.457(7) .
C30 N6 1.353(6) .
C30 C31 1.395(7) .
C31 C36 1.402(7) .
C31 C32 1.442(7) .
C32 N8 1.353(6) .
C32 C33 1.392(7) .
C33 N7 1.352(6) .
C34 N8 1.314(7) .
C34 C35 1.372(9) .
C34 H34 0.9300 .
C35 N7 1.319(8) .
C35 H35 0.9300 .
C36 C37 1.362(8) .
C36 H36 0.9300 .
C37 C38 1.371(7) .
C37 H37 0.9300 .
C38 N6 1.324(6) .
C38 H38 0.9300 .
C39 N1 1.322(6) .
C39 C40 1.410(7) .
C39 H39 0.9300 .
C40 C41 1.366(8) .
C40 H40 0.9300 .
C41 C42 1.382(7) .
C41 H41 0.9300 .
C42 C43 1.399(6) .
C42 C50 1.444(7) .
C43 N1 1.355(6) .
C43 C44 1.452(6) .
C44 N2 1.356(6) .
C44 C45 1.404(6) .
C45 C49 1.449(6) .
C49 N4 1.360(6) .
C49 C50 1.387(7) .
C50 N3 1.361(6) .
C51 N3 1.306(7) .
C51 C52 1.383(8) .
C51 H51 0.9300 .
C52 N4 1.314(7) .
C52 H52 0.9300 .
N1 Pb2 2.713(4) .
N2 Pb2 2.555(4) .
N5 Pb1 2.624(4) .
N6 Pb1 2.644(4) .
O1 Pb1 2.714(4) .
O2 Pb1 2.573(4) .
O5 Pb1 2.678(3) .
O5 Pb1 2.727(3) 2_565
O8 Pb2 2.282(4) .
Pb1 O5 2.727(3) 2_565
Pb1 O6 2.729(4) 2_565
Pb2 O3 2.487(4) 1_445
Pb2 O4 2.632(4) 1_445
